data_1527652
loop_
_publ_author_name
'Klevtsova, R.F.'
'Magarill, S.A.'

_publ_section_title
;
 Crystal structure of lithium iron molybdates Li3 Fe (Mo O4)3 and Li2 Fe2
 (Mo O4)3
;
_journal_name_full Kristallografiya
_journal_page_first 710
_journal_page_last 715
_journal_volume 15
_journal_year 1970
_chemical_formula_sum 'Fe2 Li2 Mo3 O12'
_chemical_name_systematic 'Li2 Fe2 (Mo O4)3'
_space_group_IT_number 62
_symmetry_space_group_name_Hall '-P 2ac 2n'
_symmetry_space_group_name_H-M 'P n m a'
_cell_angle_alpha 90
_cell_angle_beta 90
_cell_angle_gamma 90
_cell_formula_units_Z 4
_cell_length_a 5.11
_cell_length_b 10.56
_cell_length_c 17.75
_cell_volume 957.818
_citation_journal_id_ASTM KRISAJ
_cod_data_source_file Klevtsova_KRISAJ_1970_1912.cif
_cod_data_source_block Fe2Li2Mo3O12
_cod_original_cell_volume 957.8185
_cod_database_code 1527652

loop_
_symmetry_equiv_pos_as_xyz
x,y,z
-x+1/2,-y,z+1/2
x+1/2,-y+1/2,-z+1/2
-x,y+1/2,-z
-x,-y,-z
x-1/2,y,-z-1/2
-x-1/2,y-1/2,z-1/2
x,-y-1/2,z

loop_
_atom_site_label
_atom_site_type_symbol
_atom_site_fract_x
_atom_site_fract_y
_atom_site_fract_z
_atom_site_occupancy
_atom_site_U_iso_or_equiv
Li3 Li+1 0.247 0.75 0.3 1 0.0
O3 O-2 0.59 0.1184 0.0404 1 0.0
Li1 Li+1 0.1074 0.25 0.2504 0.3333 0.0
Mo2 Mo+6 0.7807 0.25 0.05806 1 0.0
Li2 Li+1 0.7506 0.5741 0.0273 0.3333 0.0
O2 O-2 0.063 0.25 -0.0039 1 0.0
O4 O-2 0.084 0.489 0.0747 1 0.0
Mo1 Mo+6 0.2793 0.52672 0.1569 1 0.0
O1 O-2 0.851 0.25 0.1534 1 0.0
Fe1 Fe+2 0.1074 0.25 0.2504 0.6667 0.0
O6 O-2 0.354 0.3817 0.2055 1 0.0
Fe2 Fe+2 0.7506 0.5741 0.0273 0.6667 0.0
O7 O-2 0.558 0.616 0.1244 1 0.0
O5 O-2 0.081 0.6261 0.2137 1 0.0
